data_2201606
loop_
_publ_author_name
'Fronczek, Frank R.'
'Fischer, Nikolaus H. '

_publ_section_title
;
 Melampodinone
;
_journal_issue 8
_journal_name_full 'Acta Crystallographica Section E'
_journal_page_first o874
_journal_page_last o876
_journal_paper_doi 10.1107/S1600536802011844
_journal_volume 58
_journal_year 2002
_chemical_formula_iupac 'C21 H22 O10'
_chemical_formula_moiety 'C21 H22 O10'
_chemical_formula_sum 'C21 H22 O10'
_chemical_formula_weight 434.39
_chemical_melting_point 493.5(15)
_chemical_name_common melampodinone
_chemical_name_systematic
;
 ?
;
_space_group_IT_number 4
_symmetry_cell_setting monoclinic
_symmetry_space_group_name_Hall 'P 2yb'
_symmetry_space_group_name_H-M 'P 1 21 1'
_atom_sites_solution_hydrogens geom
_atom_sites_solution_primary direct
_atom_sites_solution_secondary difmap
_cell_angle_alpha 90
_cell_angle_beta 97.385(6)
_cell_angle_gamma 90
_cell_formula_units_Z 4
_cell_length_a 7.646(2)
_cell_length_b 11.633(2)
_cell_length_c 23.709(4)
_cell_measurement_reflns_used 6013
_cell_measurement_temperature 120
_cell_measurement_theta_max 30.5
_cell_measurement_theta_min 2.5
_cell_volume 2091.3(7)
_computing_cell_refinement 'DENZO and SCALEPACK'
_computing_data_collection 'COLLECT (Nonius 2000)'
_computing_data_reduction 'DENZO and SCALEPACK (Otwinowski & Minor, 1997)'
_computing_molecular_graphics 'ORTEP-3 for Windows (Farrugia, 1997)'
_computing_publication_material SHELXL97
_computing_structure_refinement 'SHELXL97 (Sheldrick, 1997)'
_computing_structure_solution 'SIR97 (Altomare, et al., 1999)'
_diffrn_ambient_temperature 120
_diffrn_measured_fraction_theta_full 0.993
_diffrn_measured_fraction_theta_max 0.993
_diffrn_measurement_device 'KappaCCD (with Oxford Cryosystems Cryostream cooler)'
_diffrn_measurement_method '\w scans with \k offsets'
_diffrn_radiation_monochromator graphite
_diffrn_radiation_source 'fine-focus sealed tube'
_diffrn_radiation_type MoK\a
_diffrn_radiation_wavelength 0.71073
_diffrn_reflns_av_R_equivalents 0.025
_diffrn_reflns_av_sigmaI/netI 0.0388
_diffrn_reflns_limit_h_max 10
_diffrn_reflns_limit_h_min -10
_diffrn_reflns_limit_k_max 16
_diffrn_reflns_limit_k_min -16
_diffrn_reflns_limit_l_max 33
_diffrn_reflns_limit_l_min -33
_diffrn_reflns_number 23672
_diffrn_reflns_theta_full 30.5
_diffrn_reflns_theta_max 30.5
_diffrn_reflns_theta_min 2.6
_diffrn_standards_decay_% <2
_diffrn_standards_number 0
_exptl_absorpt_coefficient_mu 0.111
_exptl_absorpt_correction_type none
_exptl_crystal_colour colorless
_exptl_crystal_density_diffrn 1.380
_exptl_crystal_density_method 'not measured'
_exptl_crystal_description fragment
_exptl_crystal_F_000 912
_exptl_crystal_size_max 0.47
_exptl_crystal_size_mid 0.35
_exptl_crystal_size_min 0.25
_refine_diff_density_max 0.26
_refine_diff_density_min -0.20
_refine_ls_extinction_coef 0.0074(11)
_refine_ls_extinction_expression Fc^*^=kFc[1+0.001xFc^2^\l^3^/sin(2\q)]^-1/4^
_refine_ls_extinction_method SHELXL97
_refine_ls_goodness_of_fit_ref 1.054
_refine_ls_hydrogen_treatment constr
_refine_ls_matrix_type full
_refine_ls_number_parameters 568
_refine_ls_number_reflns 6629
_refine_ls_number_restraints 1
_refine_ls_restrained_S_all 1.053
_refine_ls_R_factor_all 0.056
_refine_ls_R_factor_gt 0.042
_refine_ls_shift/su_max 0.001
_refine_ls_shift/su_mean 0.000
_refine_ls_structure_factor_coef Fsqd
_refine_ls_weighting_details 'calc w = 1/[\s^2^(Fo^2^)+(0.0326P)^2^+0.6091P] where P = (Fo^2^+2Fc^2^)/3'
_refine_ls_weighting_scheme calc
_refine_ls_wR_factor_gt 0.083
_refine_ls_wR_factor_ref 0.090
_reflns_number_gt 5688
_reflns_number_total 6629
_reflns_threshold_expression I>2\s(I)
_cod_data_source_file om6097.cif
_cod_data_source_block I
_cod_depositor_comments
;
The following automatic conversions were performed:
'_symmetry_cell_setting' value 'Monoclinic' changed to 'monoclinic'
according to '/home/saulius/struct/CIF-dictionaries/cif_core.dic'
dictionary named 'cif_core.dic' version 2.4.1 from 2010-06-29.

Automatic conversion script
Id: cif_fix_enum 1527 2010-12-29 10:47:43Z saulius 

The following automatic conversions were performed:

'_chemical_melting_point' value '492-495K' was changed to '493.5(15)'
- the average value was taken and precision was estimated.

Automatic conversion script
Id: cif_fix_values 1646 2011-03-28 12:23:43Z adriana 

The following automatic conversions were performed:

'_chemical_melting_point' value '492-495K' was changed to '493.5(15)'
- the average value was taken and precision was
estimated.

'_symmetry_cell_setting' value 'Monoclinic' changed to
'monoclinic' according to
/home/saulius/struct/CIF-dictionaries/cif_core.dic dictionary named
'cif_core.dic' version 2.4.1 from 2010-06-29.

Automatic conversion script
Id: cif_fix_values 1715 2011-07-08 13:25:40Z adriana 
;
_cod_original_sg_symbol_H-M 'P 21'
_cod_database_code 2201606
_cod_database_fobs_code 2201606

loop_
_symmetry_equiv_pos_as_xyz
'x, y, z'
'-x, y+1/2, -z'

loop_
_atom_site_label
_atom_site_fract_x
_atom_site_fract_y
_atom_site_fract_z
_atom_site_U_iso_or_equiv
_atom_site_adp_type
_atom_site_calc_flag
_atom_site_refinement_flags
_atom_site_occupancy
_atom_site_disorder_assembly
_atom_site_disorder_group
_atom_site_type_symbol
O1 0.28331(18) 0.00036(13) 0.56993(6) 0.0204(3) Uani d . 1 . . O
O2 0.4839(2) -0.13872(14) 0.58788(7) 0.0301(4) Uani d . 1 . . O
O3 -0.0298(2) 0.51331(16) 0.64556(7) 0.0310(4) Uani d . 1 . . O
O4 0.2757(2) 0.42377(13) 0.69863(6) 0.0238(3) Uani d . 1 . . O
O5 0.5202(2) 0.38905(14) 0.60432(8) 0.0297(4) Uani d . 1 . . O
O6 0.3654(2) 0.55119(13) 0.58477(7) 0.0255(3) Uani d . 1 . . O
O7 0.1026(2) 0.41375(14) 0.51292(6) 0.0264(3) Uani d . 1 . . O
O8 0.32393(19) 0.14307(13) 0.72733(6) 0.0210(3) Uani d . 1 . . O
O9 0.4951(3) 0.23224(19) 0.79823(7) 0.0481(5) Uani d . 1 . . O
O10 0.4073(2) 0.06612(18) 0.87590(6) 0.0356(4) Uani d . 1 . . O
C1 0.0588(3) 0.46590(19) 0.61429(9) 0.0218(4) Uani d . 1 . . C
C2 -0.0085(3) 0.4581(2) 0.55216(9) 0.0244(4) Uani d . 1 . . C
H2 -0.0881 0.5223 0.5371 0.029 Uiso calc R 1 . . H
C3 -0.0461(3) 0.3451(2) 0.52319(9) 0.0252(4) Uani d . 1 . . C
H3 -0.1475 0.3436 0.4920 0.030 Uiso calc R 1 . . H
C4 -0.0081(3) 0.23570(19) 0.55482(9) 0.0212(4) Uani d . 1 . . C
C5 0.1542(3) 0.19118(18) 0.55784(8) 0.0189(4) Uani d . 1 . . C
H5 0.2275 0.2184 0.5313 0.023 Uiso calc R 1 . . H
C6 0.2292(3) 0.10277(17) 0.59921(8) 0.0178(4) Uani d . 1 . . C
H6 0.1422 0.0819 0.6256 0.021 Uiso calc R 1 . . H
C7 0.4028(2) 0.14662(17) 0.63311(8) 0.0169(4) Uani d . 1 . . C
H7 0.4636 0.1951 0.6067 0.020 Uiso calc R 1 . . H
C8 0.3806(3) 0.22003(17) 0.68512(8) 0.0186(4) Uani d . 1 . . C
H8 0.4956 0.2564 0.7002 0.022 Uiso calc R 1 . . H
C9 0.2383(3) 0.31119(18) 0.67457(8) 0.0184(4) Uani d . 1 . . C
H9 0.1176 0.2824 0.6791 0.022 Uiso calc R 1 . . H
C10 0.2377(3) 0.41435(18) 0.63764(8) 0.0192(4) Uani d . 1 . . C
C11 0.5075(3) 0.03793(17) 0.64365(8) 0.0192(4) Uani d . 1 . . C
C12 0.4309(3) -0.04565(19) 0.59978(9) 0.0214(4) Uani d . 1 . . C
C13 0.6469(3) 0.0153(2) 0.68150(10) 0.0263(4) Uani d . 1 . . C
H13A 0.7032 -0.0575 0.6815 0.032 Uiso calc R 1 . . H
H13B 0.6904 0.0720 0.7086 0.032 Uiso calc R 1 . . H
C14 0.3923(3) 0.44635(18) 0.60680(9) 0.0206(4) Uani d . 1 . . C
C15 -0.1576(3) 0.1900(2) 0.58351(11) 0.0322(5) Uani d . 1 . . C
H15A -0.1287 0.1124 0.5979 0.048 Uiso calc R 1 . . H
H15B -0.2650 0.1874 0.5561 0.048 Uiso calc R 1 . . H
H15C -0.1766 0.2405 0.6153 0.048 Uiso calc R 1 . . H
C16 0.5048(3) 0.5918(2) 0.55366(11) 0.0345(6) Uani d . 1 . . C
H16A 0.6180 0.5877 0.5782 0.052 Uiso calc R 1 . . H
H16B 0.4810 0.6716 0.5418 0.052 Uiso calc R 1 . . H
H16C 0.5094 0.5436 0.5200 0.052 Uiso calc R 1 . . H
C17 0.3967(3) 0.1562(2) 0.78179(9) 0.0247(4) Uani d . 1 . . C
C18 0.3360(3) 0.0594(2) 0.81694(8) 0.0265(5) Uani d . 1 . . C
C19 0.4686(4) -0.0255(3) 0.84194(10) 0.0384(6) Uani d . 1 . . C
H19 0.4200 -0.1033 0.8489 0.046 Uiso calc R 1 . . H
C20 0.1442(3) 0.0270(2) 0.80486(10) 0.0305(5) Uani d . 1 . . C
H20A 0.1177 -0.0331 0.8314 0.046 Uiso calc R 1 . . H
H20B 0.1191 -0.0016 0.7658 0.046 Uiso calc R 1 . . H
H20C 0.0711 0.0947 0.8095 0.046 Uiso calc R 1 . . H
C21 0.6602(4) -0.0239(4) 0.83443(13) 0.0579(10) Uani d . 1 . . C
H21A 0.6960 0.0549 0.8269 0.087 Uiso calc R 1 . . H
H21B 0.6797 -0.0733 0.8023 0.087 Uiso calc R 1 . . H
H21C 0.7303 -0.0523 0.8692 0.087 Uiso calc R 1 . . H
O1' 0.0386(2) 0.32377(15) 0.80503(8) 0.0325(4) Uani d . 1 . . O
O2' -0.1587(2) 0.27579(18) 0.73059(8) 0.0408(5) Uani d . 1 . . O
O3' 0.3925(3) 0.74747(19) 0.97808(9) 0.0484(5) Uani d . 1 . . O
O4' 0.1170(2) 0.78812(14) 0.89640(7) 0.0291(4) Uani d . 1 . . O
O5' -0.1968(2) 0.6498(2) 0.92501(7) 0.0422(5) Uani d . 1 . . O
O6' -0.0378(2) 0.67878(16) 1.01044(6) 0.0324(4) Uani d . 1 . . O
O7' 0.1772(3) 0.48272(17) 1.00935(7) 0.0399(4) Uani d . 1 . . O
O8' 0.0889(2) 0.66154(13) 0.77327(6) 0.0232(3) Uani d . 1 . . O
O9' -0.1085(2) 0.79615(16) 0.73917(7) 0.0322(4) Uani d . 1 . . O
O10' 0.1378(2) 0.88097(14) 0.67055(7) 0.0288(4) Uani d . 1 . . O
C1' 0.2801(3) 0.6750(2) 0.97469(10) 0.0310(5) Uani d . 1 . . C
C2' 0.3103(4) 0.5696(3) 1.01063(11) 0.0389(6) Uani d . 1 . . C
H2' 0.3791 0.5827 1.0489 0.047 Uiso calc R 1 . . H
C3' 0.3360(4) 0.4551(3) 0.98589(12) 0.0408(6) Uani d . 1 . . C
H3' 0.4201 0.4028 1.0093 0.049 Uiso calc R 1 . . H
C4' 0.3201(3) 0.4383(2) 0.92300(11) 0.0329(5) Uani d . 1 . . C
C5' 0.1609(3) 0.4155(2) 0.89486(11) 0.0297(5) Uani d . 1 . . C
H5' 0.0744 0.3871 0.9167 0.036 Uiso calc R 1 . . H
C6' 0.1056(3) 0.42999(19) 0.83278(10) 0.0255(4) Uani d . 1 . . C
H6' 0.2061 0.4603 0.8140 0.031 Uiso calc R 1 . . H
C7' -0.0517(3) 0.51425(19) 0.82377(9) 0.0214(4) Uani d . 1 . . C
H7' -0.1223 0.5031 0.8560 0.026 Uiso calc R 1 . . H
C8' -0.0007(3) 0.64063(19) 0.82299(8) 0.0210(4) Uani d . 1 . . C
H8' -0.1080 0.6902 0.8217 0.025 Uiso calc R 1 . . H
C9' 0.1359(3) 0.67680(19) 0.87163(9) 0.0225(4) Uani d . 1 . . C
H9' 0.2597 0.6586 0.8652 0.027 Uiso calc R 1 . . H
C10' 0.1133(3) 0.6892(2) 0.93238(9) 0.0233(4) Uani d . 1 . . C
C11' -0.1584(3) 0.4677(2) 0.77121(9) 0.0252(4) Uani d . 1 . . C
C12' -0.1006(3) 0.3470(2) 0.76492(10) 0.0285(5) Uani d . 1 . . C
C13' -0.2837(3) 0.5162(3) 0.73547(11) 0.0365(6) Uani d . 1 . . C
H13C -0.3408 0.4736 0.7042 0.044 Uiso calc R 1 . . H
H13D -0.3167 0.5937 0.7410 0.044 Uiso calc R 1 . . H
C14' -0.0607(3) 0.6692(2) 0.95423(9) 0.0270(5) Uani d . 1 . . C
C15' 0.4883(3) 0.4532(3) 0.89726(14) 0.0469(7) Uani d . 1 . . C
H15D 0.4667 0.4365 0.8565 0.070 Uiso calc R 1 . . H
H15E 0.5780 0.4003 0.9156 0.070 Uiso calc R 1 . . H
H15F 0.5301 0.5325 0.9030 0.070 Uiso calc R 1 . . H
C16' -0.1851(4) 0.6423(3) 1.03954(11) 0.0406(6) Uani d . 1 . . C
H16D -0.2917 0.6842 1.0240 0.061 Uiso calc R 1 . . H
H16E -0.1581 0.6585 1.0803 0.061 Uiso calc R 1 . . H
H16F -0.2044 0.5596 1.0339 0.061 Uiso calc R 1 . . H
C17' 0.0271(3) 0.74616(19) 0.73718(9) 0.0221(4) Uani d . 1 . . C
C18' 0.1573(3) 0.76786(19) 0.69522(9) 0.0228(4) Uani d . 1 . . C
C19' 0.0878(3) 0.78337(19) 0.63437(9) 0.0240(4) Uani d . 1 . . C
H19' 0.1737 0.7639 0.6074 0.029 Uiso calc R 1 . . H
C20' 0.3439(3) 0.7284(2) 0.71172(10) 0.0294(5) Uani d . 1 . . C
H20D 0.4147 0.7482 0.6815 0.044 Uiso calc R 1 . . H
H20E 0.3455 0.6449 0.7173 0.044 Uiso calc R 1 . . H
H20F 0.3932 0.7663 0.7471 0.044 Uiso calc R 1 . . H
C21' -0.1019(3) 0.7762(2) 0.60909(9) 0.0279(5) Uani d . 1 . . C
H21D -0.1761 0.7670 0.6396 0.042 Uiso calc R 1 . . H
H21E -0.1184 0.7101 0.5833 0.042 Uiso calc R 1 . . H
H21F -0.1353 0.8468 0.5878 0.042 Uiso calc R 1 . . H

loop_
_atom_site_aniso_label
_atom_site_aniso_U_11
_atom_site_aniso_U_22
_atom_site_aniso_U_33
_atom_site_aniso_U_12
_atom_site_aniso_U_13
_atom_site_aniso_U_23
O1 0.0241(7) 0.0172(7) 0.0198(7) 0.0006(6) 0.0024(5) -0.0044(5)
O2 0.0316(8) 0.0197(8) 0.0393(9) 0.0041(7) 0.0061(7) -0.0060(7)
O3 0.0330(8) 0.0332(9) 0.0280(8) 0.0100(8) 0.0093(7) 0.0000(7)
O4 0.0349(8) 0.0175(7) 0.0184(7) 0.0022(6) 0.0014(6) -0.0034(6)
O5 0.0249(8) 0.0223(8) 0.0429(10) 0.0016(7) 0.0075(7) 0.0051(7)
O6 0.0300(8) 0.0178(7) 0.0301(8) 0.0002(6) 0.0094(6) 0.0022(6)
O7 0.0348(8) 0.0249(8) 0.0202(7) 0.0041(7) 0.0059(6) 0.0034(6)
O8 0.0267(7) 0.0203(7) 0.0152(6) -0.0013(6) -0.0003(5) 0.0018(6)
O9 0.0603(12) 0.0593(14) 0.0232(8) -0.0322(11) 0.0002(8) -0.0074(9)
O10 0.0405(9) 0.0518(11) 0.0135(7) 0.0097(9) -0.0003(6) 0.0000(7)
C1 0.0256(10) 0.0189(10) 0.0213(9) 0.0011(8) 0.0046(8) 0.0025(8)
C2 0.0277(10) 0.0228(11) 0.0227(10) 0.0082(9) 0.0026(8) 0.0035(9)
C3 0.0238(10) 0.0271(11) 0.0233(10) 0.0061(9) -0.0017(8) 0.0005(9)
C4 0.0236(10) 0.0218(10) 0.0174(9) -0.0002(8) -0.0007(8) -0.0021(8)
C5 0.0226(9) 0.0191(9) 0.0147(8) -0.0013(8) 0.0018(7) -0.0011(7)
C6 0.0206(9) 0.0153(9) 0.0179(9) -0.0002(7) 0.0034(7) -0.0016(7)
C7 0.0183(8) 0.0155(9) 0.0169(8) 0.0006(7) 0.0021(7) -0.0007(7)
C8 0.0205(9) 0.0171(9) 0.0176(9) -0.0016(8) -0.0001(7) 0.0005(7)
C9 0.0230(9) 0.0183(10) 0.0141(8) -0.0006(8) 0.0035(7) -0.0013(7)
C10 0.0246(9) 0.0161(9) 0.0169(9) 0.0020(8) 0.0026(7) -0.0011(7)
C11 0.0196(9) 0.0161(9) 0.0225(9) 0.0005(8) 0.0044(8) 0.0007(8)
C12 0.0233(10) 0.0179(10) 0.0236(10) -0.0006(8) 0.0050(8) -0.0001(8)
C13 0.0264(10) 0.0228(11) 0.0295(11) 0.0048(9) 0.0033(9) -0.0004(9)
C14 0.0232(9) 0.0168(10) 0.0213(10) -0.0016(8) 0.0012(8) -0.0004(8)
C15 0.0203(10) 0.0392(14) 0.0371(13) 0.0003(10) 0.0035(9) 0.0041(11)
C16 0.0426(13) 0.0194(11) 0.0450(14) -0.0030(10) 0.0193(12) 0.0021(10)
C17 0.0272(10) 0.0301(12) 0.0164(9) 0.0006(9) 0.0015(8) -0.0032(8)
C18 0.0345(11) 0.0319(12) 0.0127(8) 0.0054(10) 0.0012(8) -0.0003(8)
C19 0.0492(14) 0.0469(16) 0.0189(11) 0.0188(13) 0.0038(10) 0.0041(11)
C20 0.0394(13) 0.0287(12) 0.0232(10) -0.0042(10) 0.0030(9) 0.0056(9)
C21 0.0482(16) 0.093(3) 0.0322(14) 0.0318(18) 0.0022(12) 0.0055(16)
O1' 0.0320(8) 0.0233(8) 0.0412(10) -0.0031(7) 0.0011(7) -0.0070(7)
O2' 0.0382(10) 0.0407(11) 0.0444(11) -0.0114(9) 0.0088(8) -0.0192(9)
O3' 0.0399(11) 0.0505(13) 0.0506(12) -0.0194(10) -0.0100(9) -0.0005(10)
O4' 0.0435(9) 0.0199(8) 0.0236(8) -0.0050(7) 0.0034(7) 0.0006(6)
O5' 0.0294(8) 0.0682(14) 0.0293(9) -0.0098(9) 0.0056(7) -0.0127(9)
O6' 0.0359(9) 0.0419(10) 0.0201(7) -0.0041(8) 0.0063(6) 0.0004(7)
O7' 0.0518(11) 0.0369(10) 0.0291(9) -0.0025(9) -0.0024(8) 0.0091(8)
O8' 0.0280(7) 0.0239(8) 0.0183(7) 0.0038(6) 0.0052(6) 0.0039(6)
O9' 0.0347(9) 0.0345(10) 0.0285(9) 0.0121(8) 0.0085(7) 0.0093(7)
O10' 0.0434(9) 0.0188(8) 0.0249(8) -0.0024(7) 0.0063(7) 0.0020(6)
C1' 0.0302(11) 0.0385(14) 0.0229(10) -0.0043(11) -0.0024(9) -0.0040(10)
C2' 0.0391(14) 0.0446(16) 0.0287(12) 0.0003(12) -0.0123(10) 0.0031(11)
C3' 0.0405(14) 0.0392(15) 0.0374(14) 0.0076(12) -0.0156(11) 0.0075(12)
C4' 0.0323(12) 0.0275(12) 0.0367(13) 0.0052(10) -0.0042(10) 0.0026(10)
C5' 0.0304(11) 0.0219(11) 0.0350(12) 0.0009(9) -0.0023(9) 0.0070(9)
C6' 0.0238(10) 0.0216(11) 0.0303(11) -0.0014(9) 0.0007(9) -0.0010(9)
C7' 0.0216(9) 0.0240(10) 0.0186(9) -0.0011(8) 0.0021(7) 0.0013(8)
C8' 0.0244(10) 0.0232(10) 0.0158(9) 0.0018(8) 0.0041(7) 0.0020(8)
C9' 0.0258(10) 0.0209(10) 0.0209(9) -0.0010(8) 0.0034(8) 0.0025(8)
C10' 0.0271(10) 0.0246(11) 0.0175(9) -0.0050(9) -0.0002(8) 0.0017(8)
C11' 0.0236(10) 0.0316(12) 0.0207(10) -0.0058(9) 0.0044(8) -0.0037(9)
C12' 0.0264(10) 0.0319(12) 0.0284(11) -0.0057(10) 0.0085(9) -0.0046(10)
C13' 0.0286(11) 0.0478(16) 0.0311(12) -0.0028(12) -0.0035(9) -0.0068(12)
C14' 0.0318(11) 0.0290(12) 0.0208(10) -0.0026(10) 0.0055(9) -0.0010(9)
C15' 0.0288(12) 0.0494(18) 0.0598(18) 0.0036(13) -0.0038(12) -0.0117(15)
C16' 0.0456(14) 0.0474(16) 0.0326(13) -0.0018(13) 0.0192(11) 0.0008(12)
C17' 0.0283(11) 0.0201(10) 0.0180(9) -0.0011(8) 0.0032(8) -0.0001(8)
C18' 0.0294(11) 0.0187(10) 0.0206(9) -0.0005(9) 0.0044(8) 0.0023(8)
C19' 0.0327(11) 0.0200(10) 0.0192(9) 0.0002(9) 0.0027(8) 0.0026(8)
C20' 0.0249(11) 0.0355(13) 0.0281(11) -0.0016(10) 0.0052(9) 0.0040(10)
C21' 0.0312(11) 0.0304(12) 0.0216(10) 0.0055(10) 0.0017(9) 0.0025(9)

loop_
_atom_type_symbol
_atom_type_description
_atom_type_scat_dispersion_real
_atom_type_scat_dispersion_imag
_atom_type_scat_source
C C 0.0033 0.0016 'International Tables Vol C Tables 4.2.6.8 and 6.1.1.4'
H H 0.0000 0.0000 'International Tables Vol C Tables 4.2.6.8 and 6.1.1.4'
O O 0.0106 0.0060 'International Tables Vol C Tables 4.2.6.8 and 6.1.1.4'

loop_
_geom_angle_atom_site_label_1
_geom_angle_atom_site_label_2
_geom_angle_atom_site_label_3
_geom_angle
C12 O1 C6 109.82(15)
C10 O4 C9 61.98(13)
C14 O6 C16 114.27(17)
C2 O7 C3 62.74(14)
C17 O8 C8 117.91(16)
C18 O10 C19 61.88(15)
O3 C1 C2 118.98(19)
O3 C1 C10 120.39(19)
C2 C1 C10 120.64(17)
O7 C2 C3 58.68(13)
O7 C2 C1 120.14(18)
C3 C2 C1 121.80(19)
O7 C2 H2 114.9
C3 C2 H2 114.9
C1 C2 H2 114.9
O7 C3 C4 117.00(18)
O7 C3 C2 58.58(14)
C4 C3 C2 120.49(18)
O7 C3 H3 116.1
C4 C3 H3 116.1
C2 C3 H3 116.1
C5 C4 C3 118.57(19)
C5 C4 C15 126.4(2)
C3 C4 C15 114.88(19)
C4 C5 C6 125.48(19)
C4 C5 H5 117.3
C6 C5 H5 117.3
O1 C6 C5 111.04(16)
O1 C6 C7 103.80(15)
C5 C6 C7 110.34(17)
O1 C6 H6 110.5
C5 C6 H6 110.5
C7 C6 H6 110.5
C11 C7 C8 116.67(17)
C11 C7 C6 102.26(16)
C8 C7 C6 115.27(16)
C11 C7 H7 107.4
C8 C7 H7 107.4
C6 C7 H7 107.4
O8 C8 C9 105.89(16)
O8 C8 C7 106.62(16)
C9 C8 C7 114.17(16)
O8 C8 H8 110.0
C9 C8 H8 110.0
C7 C8 H8 110.0
O4 C9 C10 58.99(13)
O4 C9 C8 117.91(17)
C10 C9 C8 127.58(17)
O4 C9 H9 113.6
C10 C9 H9 113.6
C8 C9 H9 113.6
O4 C10 C9 59.02(12)
O4 C10 C14 113.36(17)
C9 C10 C14 122.68(18)
O4 C10 C1 112.86(16)
C9 C10 C1 117.70(17)
C14 C10 C1 116.47(17)
C13 C11 C12 123.5(2)
C13 C11 C7 130.1(2)
C12 C11 C7 106.30(17)
O2 C12 O1 120.9(2)
O2 C12 C11 129.7(2)
O1 C12 C11 109.38(17)
C11 C13 H13A 120.0
C11 C13 H13B 120.0
H13A C13 H13B 120.0
O5 C14 O6 125.4(2)
O5 C14 C10 125.7(2)
O6 C14 C10 108.88(17)
C4 C15 H15A 109.5
C4 C15 H15B 109.5
H15A C15 H15B 109.5
C4 C15 H15C 109.5
H15A C15 H15C 109.5
H15B C15 H15C 109.5
O6 C16 H16A 109.5
O6 C16 H16B 109.5
H16A C16 H16B 109.5
O6 C16 H16C 109.5
H16A C16 H16C 109.5
H16B C16 H16C 109.5
O9 C17 O8 124.2(2)
O9 C17 C18 126.7(2)
O8 C17 C18 109.04(18)
O10 C18 C19 59.51(15)
O10 C18 C20 115.93(18)
C19 C18 C20 120.5(2)
O10 C18 C17 113.10(19)
C19 C18 C17 118.4(2)
C20 C18 C17 116.28(19)
O10 C19 C18 58.61(15)
O10 C19 C21 116.6(3)
C18 C19 C21 124.9(3)
O10 C19 H19 114.8
C18 C19 H19 114.8
C21 C19 H19 114.8
C18 C20 H20A 109.5
C18 C20 H20B 109.5
H20A C20 H20B 109.5
C18 C20 H20C 109.5
H20A C20 H20C 109.5
H20B C20 H20C 109.5
C19 C21 H21A 109.5
C19 C21 H21B 109.5
H21A C21 H21B 109.5
C19 C21 H21C 109.5
H21A C21 H21C 109.5
H21B C21 H21C 109.5
C12' O1' C6' 110.15(18)
C10' O4' C9' 62.02(14)
C14' O6' C16' 116.2(2)
C2' O7' C3' 62.09(18)
C17' O8' C8' 118.14(16)
C18' O10' C19' 61.87(14)
O3' C1' C2' 118.8(2)
O3' C1' C10' 119.9(2)
C2' C1' C10' 121.2(2)
O7' C2' C3' 59.07(18)
O7' C2' C1' 120.6(2)
C3' C2' C1' 122.1(2)
O7' C2' H2' 114.6
C3' C2' H2' 114.6
C1' C2' H2' 114.6
O7' C3' C2' 58.84(18)
O7' C3' C4' 116.9(2)
C2' C3' C4' 121.1(2)
O7' C3' H3' 115.9
C2' C3' H3' 115.9
C4' C3' H3' 115.9
C5' C4' C3' 118.4(2)
C5' C4' C15' 126.3(2)
C3' C4' C15' 115.2(2)
C4' C5' C6' 126.5(2)
C4' C5' H5' 116.7
C6' C5' H5' 116.7
O1' C6' C5' 112.82(19)
O1' C6' C7' 104.64(17)
C5' C6' C7' 109.01(18)
O1' C6' H6' 110.1
C5' C6' H6' 110.1
C7' C6' H6' 110.1
C11' C7' C8' 116.83(18)
C11' C7' C6' 102.49(18)
C8' C7' C6' 114.75(17)
C11' C7' H7' 107.4
C8' C7' H7' 107.4
C6' C7' H7' 107.4
O8' C8' C9' 102.68(16)
O8' C8' C7' 108.59(17)
C9' C8' C7' 114.35(18)
O8' C8' H8' 110.3
C9' C8' H8' 110.3
C7' C8' H8' 110.3
O4' C9' C10' 58.93(14)
O4' C9' C8' 117.80(18)
C10' C9' C8' 127.83(19)
O4' C9' H9' 113.6
C10' C9' H9' 113.6
C8' C9' H9' 113.6
O4' C10' C9' 59.05(13)
O4' C10' C14' 114.45(19)
C9' C10' C14' 122.59(19)
O4' C10' C1' 113.48(18)
C9' C10' C1' 115.90(19)
C14' C10' C1' 117.23(18)
C13' C11' C12' 122.7(2)
C13' C11' C7' 130.6(2)
C12' C11' C7' 106.72(19)
O2' C12' O1' 121.5(2)
O2' C12' C11' 129.0(2)
O1' C12' C11' 109.5(2)
C11' C13' H13C 120.0
C11' C13' H13D 120.0
H13C C13' H13D 120.0
O5' C14' O6' 126.2(2)
O5' C14' C10' 124.9(2)
O6' C14' C10' 108.91(19)
C4' C15' H15D 109.5
C4' C15' H15E 109.5
H15D C15' H15E 109.5
C4' C15' H15F 109.5
H15D C15' H15F 109.5
H15E C15' H15F 109.5
O6' C16' H16D 109.5
O6' C16' H16E 109.5
H16D C16' H16E 109.5
O6' C16' H16F 109.5
H16D C16' H16F 109.5
H16E C16' H16F 109.5
O9' C17' O8' 124.41(19)
O9' C17' C18' 126.2(2)
O8' C17' C18' 109.35(18)
O10' C18' C19' 59.22(13)
O10' C18' C20' 115.50(19)
C19' C18' C20' 119.99(19)
O10' C18' C17' 112.10(18)
C19' C18' C17' 118.39(19)
C20' C18' C17' 117.39(18)
O10' C19' C18' 58.91(13)
O10' C19' C21' 116.72(19)
C18' C19' C21' 126.10(19)
O10' C19' H19' 114.4
C18' C19' H19' 114.4
C21' C19' H19' 114.4
C18' C20' H20D 109.5
C18' C20' H20E 109.5
H20D C20' H20E 109.5
C18' C20' H20F 109.5
H20D C20' H20F 109.5
H20E C20' H20F 109.5
C19' C21' H21D 109.5
C19' C21' H21E 109.5
H21D C21' H21E 109.5
C19' C21' H21F 109.5
H21D C21' H21F 109.5
H21E C21' H21F 109.5

loop_
_geom_bond_atom_site_label_1
_geom_bond_atom_site_label_2
_geom_bond_site_symmetry_2
_geom_bond_distance
_geom_bond_publ_flag
O1 C12 . 1.362(3) ?
O1 C6 . 1.465(2) ?
O2 C12 . 1.202(3) ?
O3 C1 . 1.201(3) y
O4 C10 . 1.442(2) y
O4 C9 . 1.442(3) y
O5 C14 . 1.192(3) ?
O6 C14 . 1.332(3) ?
O6 C16 . 1.451(3) ?
O7 C2 . 1.434(3) y
O7 C3 . 1.435(3) y
O8 C17 . 1.347(2) ?
O8 C8 . 1.450(2) ?
O9 C17 . 1.193(3) ?
O10 C18 . 1.436(3) y
O10 C19 . 1.449(3) y
C1 C2 . 1.499(3) ?
C1 C10 . 1.530(3) ?
C2 C3 . 1.494(3) ?
C2 H2 . 1.0000 ?
C3 C4 . 1.487(3) ?
C3 H3 . 1.0000 ?
C4 C5 . 1.338(3) y
C4 C15 . 1.500(3) ?
C5 C6 . 1.485(3) ?
C5 H5 . 0.9500 ?
C6 C7 . 1.547(3) ?
C6 H6 . 1.0000 ?
C7 C11 . 1.500(3) ?
C7 C8 . 1.527(3) ?
C7 H7 . 1.0000 ?
C8 C9 . 1.517(3) ?
C8 H8 . 1.0000 ?
C9 C10 . 1.485(3) ?
C9 H9 . 1.0000 ?
C10 C14 . 1.514(3) ?
C11 C13 . 1.329(3) ?
C11 C12 . 1.488(3) ?
C13 H13A . 0.9500 ?
C13 H13B . 0.9500 ?
C15 H15A . 0.9800 ?
C15 H15B . 0.9800 ?
C15 H15C . 0.9800 ?
C16 H16A . 0.9800 ?
C16 H16B . 0.9800 ?
C16 H16C . 0.9800 ?
C17 C18 . 1.509(3) ?
C18 C19 . 1.483(3) ?
C18 C20 . 1.506(3) ?
C19 C21 . 1.499(4) ?
C19 H19 . 1.0000 ?
C20 H20A . 0.9800 ?
C20 H20B . 0.9800 ?
C20 H20C . 0.9800 ?
C21 H21A . 0.9800 ?
C21 H21B . 0.9800 ?
C21 H21C . 0.9800 ?
O1' C12' . 1.360(3) ?
O1' C6' . 1.461(3) ?
O2' C12' . 1.205(3) ?
O3' C1' . 1.199(3) y
O4' C10' . 1.435(3) y
O4' C9' . 1.437(3) y
O5' C14' . 1.195(3) ?
O6' C14' . 1.326(3) ?
O6' C16' . 1.457(3) ?
O7' C2' . 1.432(3) y
O7' C3' . 1.435(4) y
O8' C17' . 1.350(3) ?
O8' C8' . 1.458(2) ?
O9' C17' . 1.194(3) ?
O10' C18' . 1.440(3) y
O10' C19' . 1.445(3) y
C1' C2' . 1.494(4) ?
C1' C10' . 1.527(3) ?
C2' C3' . 1.478(4) ?
C2' H2' . 1.0000 ?
C3' C4' . 1.493(4) ?
C3' H3' . 1.0000 ?
C4' C5' . 1.338(3) y
C4' C15' . 1.503(4) ?
C5' C6' . 1.488(3) ?
C5' H5' . 0.9500 ?
C6' C7' . 1.545(3) ?
C6' H6' . 1.0000 ?
C7' C11' . 1.500(3) ?
C7' C8' . 1.522(3) ?
C7' H7' . 1.0000 ?
C8' C9' . 1.513(3) ?
C8' H8' . 1.0000 ?
C9' C10' . 1.480(3) ?
C9' H9' . 1.0000 ?
C10' C14' . 1.507(3) ?
C11' C13' . 1.321(3) ?
C11' C12' . 1.486(3) ?
C13' H13C . 0.9500 ?
C13' H13D . 0.9500 ?
C15' H15D . 0.9800 ?
C15' H15E . 0.9800 ?
C15' H15F . 0.9800 ?
C16' H16D . 0.9800 ?
C16' H16E . 0.9800 ?
C16' H16F . 0.9800 ?
C17' C18' . 1.516(3) ?
C18' C19' . 1.483(3) ?
C18' C20' . 1.502(3) ?
C19' C21' . 1.499(3) ?
C19' H19' . 1.0000 ?
C20' H20D . 0.9800 ?
C20' H20E . 0.9800 ?
C20' H20F . 0.9800 ?
C21' H21D . 0.9800 ?
C21' H21E . 0.9800 ?
C21' H21F . 0.9800 ?

loop_
_geom_torsion_atom_site_label_1
_geom_torsion_atom_site_label_2
_geom_torsion_atom_site_label_3
_geom_torsion_atom_site_label_4
_geom_torsion
_geom_torsion_publ_flag
C3 O7 C2 C1 111.1(2) ?
O3 C1 C2 O7 172.9(2) ?
C10 C1 C2 O7 -7.1(3) ?
O3 C1 C2 C3 -117.4(2) ?
C10 C1 C2 C3 62.6(3) y
C2 O7 C3 C4 -110.9(2) ?
C1 C2 C3 O7 -108.3(2) ?
O7 C2 C3 C4 104.9(2) ?
C1 C2 C3 C4 -3.4(3) y
O7 C3 C4 C5 -18.6(3) ?
C2 C3 C4 C5 -86.3(3) y
O7 C3 C4 C15 157.90(19) ?
C2 C3 C4 C15 90.2(2) ?
C3 C4 C5 C6 162.63(19) y
C15 C4 C5 C6 -13.4(3) ?
C12 O1 C6 C5 144.82(17) ?
C12 O1 C6 C7 26.3(2) ?
C4 C5 C6 O1 121.6(2) ?
C4 C5 C6 C7 -123.9(2) y
O1 C6 C7 C11 -28.47(18) ?
C5 C6 C7 C11 -147.49(16) ?
O1 C6 C7 C8 -156.10(16) ?
C5 C6 C7 C8 84.9(2) y
C17 O8 C8 C9 -100.1(2) ?
C17 O8 C8 C7 137.91(17) y
C11 C7 C8 O8 -48.8(2) ?
C6 C7 C8 O8 71.2(2) ?
C11 C7 C8 C9 -165.40(17) ?
C6 C7 C8 C9 -45.4(2) y
C10 O4 C9 C8 119.14(19) ?
O8 C8 C9 O4 105.09(18) ?
C7 C8 C9 O4 -137.93(17) ?
O8 C8 C9 C10 175.94(18) ?
C7 C8 C9 C10 -67.1(3) y
C9 O4 C10 C14 -115.26(19) ?
C9 O4 C10 C1 109.59(19) ?
C8 C9 C10 O4 -103.1(2) ?
O4 C9 C10 C14 99.5(2) ?
C8 C9 C10 C14 -3.6(3) ?
O4 C9 C10 C1 -101.34(19) ?
C8 C9 C10 C1 155.57(19) y
O3 C1 C10 O4 3.6(3) ?
C2 C1 C10 O4 -176.40(18) ?
O3 C1 C10 C9 69.4(3) ?
C2 C1 C10 C9 -110.6(2) y
O3 C1 C10 C14 -130.1(2) ?
C2 C1 C10 C14 49.9(3) ?
C8 C7 C11 C13 -34.8(3) ?
C6 C7 C11 C13 -161.6(2) ?
C8 C7 C11 C12 148.26(17) ?
C6 C7 C11 C12 21.52(19) ?
C6 O1 C12 O2 169.49(19) ?
C6 O1 C12 C11 -12.8(2) ?
C13 C11 C12 O2 -6.3(4) ?
C7 C11 C12 O2 170.9(2) ?
C13 C11 C12 O1 176.30(19) ?
C7 C11 C12 O1 -6.5(2) ?
C16 O6 C14 O5 2.8(3) ?
C16 O6 C14 C10 -179.70(18) ?
O4 C10 C14 O5 74.4(3) ?
C9 C10 C14 O5 7.3(3) ?
C1 C10 C14 O5 -152.1(2) ?
O4 C10 C14 O6 -103.05(19) ?
C9 C10 C14 O6 -170.16(18) ?
C1 C10 C14 O6 30.4(2) ?
C8 O8 C17 O9 5.7(3) ?
C8 O8 C17 C18 -173.30(17) ?
C19 O10 C18 C20 111.7(3) ?
C19 O10 C18 C17 -110.4(2) ?
O9 C17 C18 O10 1.0(3) ?
O8 C17 C18 O10 179.94(17) ?
O9 C17 C18 C19 -65.7(3) ?
O8 C17 C18 C19 113.3(2) ?
O9 C17 C18 C20 138.8(3) ?
O8 C17 C18 C20 -42.3(3) y
C18 O10 C19 C21 116.4(3) ?
C20 C18 C19 O10 -104.0(2) ?
C17 C18 C19 O10 101.5(2) ?
O10 C18 C19 C21 -102.3(3) ?
C20 C18 C19 C21 153.7(3) ?
C17 C18 C19 C21 -0.8(4) ?
C3' O7' C2' C1' 111.5(3) ?
O3' C1' C2' O7' 177.9(2) ?
C10' C1' C2' O7' -4.7(4) ?
O3' C1' C2' C3' -111.6(3) ?
C10' C1' C2' C3' 65.8(3) y
C2' O7' C3' C4' -111.7(3) ?
C1' C2' C3' O7' -109.0(3) ?
O7' C2' C3' C4' 104.6(3) ?
C1' C2' C3' C4' -4.4(4) y
O7' C3' C4' C5' -19.7(4) ?
C2' C3' C4' C5' -87.9(3) y
O7' C3' C4' C15' 158.2(2) ?
C2' C3' C4' C15' 90.1(3) ?
C3' C4' C5' C6' 160.5(2) y
C15' C4' C5' C6' -17.3(4) ?
C12' O1' C6' C5' 141.55(19) ?
C12' O1' C6' C7' 23.2(2) ?
C4' C5' C6' O1' 123.2(3) ?
C4' C5' C6' C7' -121.0(3) y
O1' C6' C7' C11' -25.1(2) ?
C5' C6' C7' C11' -146.00(19) ?
O1' C6' C7' C8' -152.76(18) ?
C5' C6' C7' C8' 86.3(2) y
C17' O8' C8' C9' -112.44(19) ?
C17' O8' C8' C7' 126.12(19) y
C11' C7' C8' O8' -54.3(2) ?
C6' C7' C8' O8' 65.7(2) ?
C11' C7' C8' C9' -168.29(18) ?
C6' C7' C8' C9' -48.3(2) y
C10' O4' C9' C8' 119.5(2) ?
O8' C8' C9' O4' 100.69(19) ?
C7' C8' C9' O4' -141.89(18) ?
O8' C8' C9' C10' 171.5(2) ?
C7' C8' C9' C10' -71.1(3) y
C9' O4' C10' C14' -114.7(2) ?
C9' O4' C10' C1' 107.1(2) ?
C8' C9' C10' O4' -102.8(2) ?
O4' C9' C10' C14' 100.9(2) ?
C8' C9' C10' C14' -1.9(4) ?
O4' C9' C10' C1' -103.0(2) ?
C8' C9' C10' C1' 154.2(2) y
O3' C1' C10' O4' 5.1(3) ?
C2' C1' C10' O4' -172.2(2) ?
O3' C1' C10' C9' 70.8(3) ?
C2' C1' C10' C9' -106.6(3) y
O3' C1' C10' C14' -131.8(3) ?
C2' C1' C10' C14' 50.8(3) ?
C8' C7' C11' C13' -36.0(3) ?
C6' C7' C11' C13' -162.3(2) ?
C8' C7' C11' C12' 145.28(18) ?
C6' C7' C11' C12' 18.9(2) ?
C6' O1' C12' O2' 167.9(2) ?
C6' O1' C12' C11' -11.3(2) ?
C13' C11' C12' O2' -3.7(4) ?
C7' C11' C12' O2' 175.1(2) ?
C13' C11' C12' O1' 175.3(2) ?
C7' C11' C12' O1' -5.8(2) ?
C16' O6' C14' O5' 11.5(4) ?
C16' O6' C14' C10' -169.5(2) ?
O4' C10' C14' O5' 62.3(3) ?
C9' C10' C14' O5' -5.3(4) ?
C1' C10' C14' O5' -161.1(3) ?
O4' C10' C14' O6' -116.6(2) ?
C9' C10' C14' O6' 175.7(2) ?
C1' C10' C14' O6' 20.0(3) ?
C8' O8' C17' O9' -9.5(3) ?
C8' O8' C17' C18' 169.62(17) ?
C19' O10' C18' C20' 111.1(2) ?
C19' O10' C18' C17' -110.8(2) ?
O9' C17' C18' O10' 21.3(3) ?
O8' C17' C18' O10' -157.75(17) ?
O9' C17' C18' C19' -44.6(3) ?
O8' C17' C18' C19' 136.36(19) ?
O9' C17' C18' C20' 158.5(2) ?
O8' C17' C18' C20' -20.6(3) y
C18' O10' C19' C21' 117.8(2) ?
C20' C18' C19' O10' -103.6(2) ?
C17' C18' C19' O10' 100.1(2) ?
O10' C18' C19' C21' -102.1(3) ?
C20' C18' C19' C21' 154.3(2) ?
C17' C18' C19' C21' -2.0(3) ?

loop_
_cod_related_entry_id
_cod_related_entry_database
_cod_related_entry_code
1 ChemSpider 30654679
